data_2213759
loop_
_publ_author_name
'Perold, Guido W.'
'Black, Robert S.'
'Lemmerer, Andreas'
'Michael, Joseph P.'
'Otterlo, Willem A. L. van'

_publ_section_title
;
 \b-Amyrin benzoate
;
_journal_coeditor_code EZ2076
_journal_issue 6
_journal_name_full 'Acta Crystallographica Section E'
_journal_page_first o3032
_journal_page_last o3033
_journal_paper_doi 10.1107/S1600536807025123
_journal_volume 63
_journal_year 2007
_chemical_formula_iupac 'C37 H54 O2'
_chemical_formula_moiety 'C37 H54 O2'
_chemical_formula_sum 'C37 H54 O2'
_chemical_formula_weight 530.8
_chemical_name_systematic
;
\b-Amyrin benzoate
;
_space_group_IT_number 19
_symmetry_cell_setting orthorhombic
_symmetry_space_group_name_Hall 'P 2ac 2ab'
_symmetry_space_group_name_H-M 'P 21 21 21'
_atom_sites_solution_hydrogens geom
_atom_sites_solution_primary direct
_atom_sites_solution_secondary difmap
_audit_creation_method 'WinGX routine CIF_UPDATE'
_cell_angle_alpha 90
_cell_angle_beta 90
_cell_angle_gamma 90
_cell_formula_units_Z 4
_cell_length_a 6.78970(10)
_cell_length_b 12.0370(2)
_cell_length_c 37.8246(6)
_cell_measurement_reflns_used 6693
_cell_measurement_temperature 173(2)
_cell_measurement_theta_max 30.6
_cell_measurement_theta_min 2.7
_cell_volume 3091.31(8)
_computing_cell_refinement 'SAINT-Plus (Bruker, 1999)'
_computing_data_collection 'SMART-NT (Bruker, 1998)'
_computing_data_reduction SAINT-Plus
_computing_molecular_graphics
;
ORTEP-3 for Windows (Farrugia, 1997) and DIAMOND (Brandenburg,
1999)
;
_computing_publication_material
;
WinGX (Farrugia, 1999) and PLATON (Spek, 2003)
;
_computing_structure_refinement 'SHELXL97 (Sheldrick, 1997)'
_computing_structure_solution 'SHELXS97 (Sheldrick, 1997)'
_diffrn_measured_fraction_theta_full 1
_diffrn_measured_fraction_theta_max 1
_diffrn_measurement_device_type 'Bruker SMART APEXII CCD area-detector'
_diffrn_measurement_method \w
_diffrn_radiation_type MoK\a
_diffrn_radiation_wavelength 0.71073
_diffrn_reflns_av_R_equivalents 0.065
_diffrn_reflns_limit_h_max 8
_diffrn_reflns_limit_h_min -8
_diffrn_reflns_limit_k_max 15
_diffrn_reflns_limit_k_min -13
_diffrn_reflns_limit_l_max 49
_diffrn_reflns_limit_l_min -48
_diffrn_reflns_number 45207
_diffrn_reflns_theta_full 28
_diffrn_reflns_theta_max 28
_diffrn_reflns_theta_min 2.0
_diffrn_standards_number 0
_exptl_absorpt_coefficient_mu 0.068
_exptl_absorpt_correction_T_max 0.989
_exptl_absorpt_correction_T_min 0.960
_exptl_absorpt_correction_type integration
_exptl_absorpt_process_details '(XPREP; Bruker, 1999)'
_exptl_crystal_colour colourless
_exptl_crystal_density_diffrn 1.141
_exptl_crystal_density_method 'not measured'
_exptl_crystal_description block
_exptl_crystal_F_000 1168
_exptl_crystal_size_max 0.64
_exptl_crystal_size_mid 0.56
_exptl_crystal_size_min 0.16
_refine_diff_density_max 0.30
_refine_diff_density_min -0.24
_refine_ls_extinction_method none
_refine_ls_goodness_of_fit_ref 1.06
_refine_ls_hydrogen_treatment constr
_refine_ls_matrix_type full
_refine_ls_number_parameters 360
_refine_ls_number_reflns 4236
_refine_ls_number_restraints 0
_refine_ls_restrained_S_all 1.06
_refine_ls_R_factor_all 0.041
_refine_ls_R_factor_gt 0.039
_refine_ls_shift/su_max 0.001
_refine_ls_shift/su_mean 0.000
_refine_ls_structure_factor_coef Fsqd
_refine_ls_weighting_details 'calc w=1/[\s^2^(Fo^2^)+(0.0631P)^2^+0.3893P] where P=(Fo^2^+2Fc^2^)/3'
_refine_ls_weighting_scheme calc
_refine_ls_wR_factor_gt 0.099
_refine_ls_wR_factor_ref 0.101
_reflns_number_gt 3995
_reflns_number_total 4236
_reflns_threshold_expression I>2\s(I)
_cod_data_source_file ez2076.cif
_cod_data_source_block I
_cod_database_code 2213759
_cod_database_fobs_code 2213759

loop_
_symmetry_equiv_pos_as_xyz
'x, y, z'
'-x+1/2, -y, z+1/2'
'x+1/2, -y+1/2, -z'
'-x, y+1/2, -z+1/2'

loop_
_atom_site_type_symbol
_atom_site_label
_atom_site_fract_x
_atom_site_fract_y
_atom_site_fract_z
_atom_site_U_iso_or_equiv
_atom_site_adp_type
_atom_site_calc_flag
_atom_site_refinement_flags
_atom_site_occupancy
C C1 0.2238(2) 0.66959(13) 0.22612(4) 0.0203(3) Uani d . 1
H H1A 0.1128 0.72 0.2317 0.024 Uiso calc R 1
H H1B 0.3448 0.7024 0.2363 0.024 Uiso calc R 1
C C2 0.2468(2) 0.66287(13) 0.18584(4) 0.0212(3) Uani d . 1
H H2A 0.1222 0.637 0.175 0.025 Uiso calc R 1
H H2B 0.2779 0.7373 0.1762 0.025 Uiso calc R 1
C C3 0.4108(2) 0.58281(13) 0.17718(4) 0.0197(3) Uani d . 1
H H3 0.5332 0.6087 0.1893 0.024 Uiso calc R 1
C C4 0.3688(2) 0.46299(13) 0.18896(4) 0.0194(3) Uani d . 1
C C5 0.3393(2) 0.47086(13) 0.22985(3) 0.0175(3) Uani d . 1
H H5 0.4683 0.4991 0.2389 0.021 Uiso calc R 1
C C6 0.3117(2) 0.35937(13) 0.24870(4) 0.0220(3) Uani d . 1
H H6A 0.3941 0.3019 0.2372 0.026 Uiso calc R 1
H H6B 0.1723 0.3358 0.2471 0.026 Uiso calc R 1
C C7 0.3717(2) 0.37190(13) 0.28754(4) 0.0211(3) Uani d . 1
H H7A 0.5141 0.3893 0.2887 0.025 Uiso calc R 1
H H7B 0.3509 0.3001 0.2997 0.025 Uiso calc R 1
C C8 0.2561(2) 0.46341(12) 0.30742(4) 0.0178(3) Uani d . 1
C C9 0.2326(2) 0.57017(12) 0.28433(4) 0.0170(3) Uani d . 1
H H9 0.365 0.6064 0.285 0.02 Uiso calc R 1
C C10 0.1859(2) 0.55592(13) 0.24388(4) 0.0171(3) Uani d . 1
C C11 0.0954(2) 0.65227(13) 0.30325(4) 0.0215(3) Uani d . 1
H H11A 0.1115 0.7267 0.2925 0.026 Uiso calc R 1
H H11B -0.0428 0.6288 0.2996 0.026 Uiso calc R 1
C C12 0.1347(2) 0.66015(13) 0.34210(4) 0.0212(3) Uani d . 1
H H12 0.0685 0.717 0.3548 0.025 Uiso calc R 1
C C13 0.2550(2) 0.59397(13) 0.36035(4) 0.0188(3) Uani d . 1
C C14 0.3695(2) 0.50043(13) 0.34219(4) 0.0185(3) Uani d . 1
C C15 0.3964(3) 0.39984(14) 0.36740(4) 0.0258(3) Uani d . 1
H H15A 0.273 0.356 0.3676 0.031 Uiso calc R 1
H H15B 0.502 0.3516 0.3579 0.031 Uiso calc R 1
C C16 0.4483(3) 0.43141(14) 0.40553(4) 0.0268(3) Uani d . 1
H H16A 0.5804 0.4662 0.4059 0.032 Uiso calc R 1
H H16B 0.4544 0.3631 0.4201 0.032 Uiso calc R 1
C C17 0.2984(3) 0.51200(15) 0.42198(4) 0.0256(3) Uani d . 1
C C18 0.2908(2) 0.61864(14) 0.39938(4) 0.0219(3) Uani d . 1
H H18 0.1751 0.6626 0.4079 0.026 Uiso calc R 1
C C19 0.4737(3) 0.69286(15) 0.40412(4) 0.0256(3) Uani d . 1
H H19A 0.5889 0.654 0.3939 0.031 Uiso calc R 1
H H19B 0.4538 0.7621 0.3905 0.031 Uiso calc R 1
C C20 0.5215(3) 0.72395(16) 0.44263(4) 0.0290(4) Uani d . 1
C C21 0.5376(3) 0.61569(17) 0.46385(4) 0.0327(4) Uani d . 1
H H21A 0.6552 0.5742 0.4558 0.039 Uiso calc R 1
H H21B 0.5569 0.6341 0.4891 0.039 Uiso calc R 1
C C22 0.3576(3) 0.54134(17) 0.46027(4) 0.0322(4) Uani d . 1
H H22A 0.2446 0.5786 0.4718 0.039 Uiso calc R 1
H H22B 0.3829 0.4714 0.4733 0.039 Uiso calc R 1
C C23 0.5541(2) 0.39306(14) 0.18158(4) 0.0252(3) Uani d . 1
H H23A 0.5268 0.3149 0.1869 0.038 Uiso calc R 1
H H23B 0.6625 0.4193 0.1965 0.038 Uiso calc R 1
H H23C 0.5909 0.4005 0.1566 0.038 Uiso calc R 1
C C24 0.1971(3) 0.41062(15) 0.16858(4) 0.0261(3) Uani d . 1
H H24A 0.1638 0.3387 0.1792 0.039 Uiso calc R 1
H H24B 0.2353 0.3998 0.1438 0.039 Uiso calc R 1
H H24C 0.0823 0.4599 0.1697 0.039 Uiso calc R 1
C C25 -0.0304(2) 0.52403(15) 0.23597(4) 0.0235(3) Uani d . 1
H H25A -0.0474 0.4438 0.2391 0.035 Uiso calc R 1
H H25B -0.0628 0.5444 0.2116 0.035 Uiso calc R 1
H H25C -0.1179 0.5637 0.2522 0.035 Uiso calc R 1
C C26 0.0536(2) 0.41393(14) 0.31691(4) 0.0237(3) Uani d . 1
H H26A -0.0134 0.4629 0.3338 0.036 Uiso calc R 1
H H26B 0.0716 0.3404 0.3276 0.036 Uiso calc R 1
H H26C -0.0263 0.407 0.2954 0.036 Uiso calc R 1
C C27 0.5789(2) 0.54578(15) 0.33350(4) 0.0243(3) Uani d . 1
H H27A 0.5692 0.6238 0.3263 0.036 Uiso calc R 1
H H27B 0.6365 0.5021 0.3142 0.036 Uiso calc R 1
H H27C 0.6626 0.54 0.3545 0.036 Uiso calc R 1
C C28 0.0943(3) 0.45846(19) 0.42306(5) 0.0358(4) Uani d . 1
H H28A 0.0015 0.509 0.4347 0.054 Uiso calc R 1
H H28B 0.101 0.3886 0.4363 0.054 Uiso calc R 1
H H28C 0.0495 0.4435 0.3989 0.054 Uiso calc R 1
C C29 0.7185(3) 0.7853(2) 0.44317(5) 0.0414(5) Uani d . 1
H H29A 0.7493 0.8078 0.4674 0.062 Uiso calc R 1
H H29B 0.7102 0.8513 0.4281 0.062 Uiso calc R 1
H H29C 0.8224 0.736 0.4343 0.062 Uiso calc R 1
C C30 0.3647(4) 0.80080(18) 0.45799(5) 0.0383(5) Uani d . 1
H H30A 0.2391 0.761 0.4595 0.057 Uiso calc R 1
H H30B 0.3493 0.8658 0.4427 0.057 Uiso calc R 1
H H30C 0.4049 0.825 0.4817 0.057 Uiso calc R 1
C C31 0.6289(2) 0.60710(14) 0.12809(4) 0.0239(3) Uani d . 1
C C32 0.6434(3) 0.61319(15) 0.08868(4) 0.0276(4) Uani d . 1
C C33 0.4794(3) 0.61160(18) 0.06693(5) 0.0372(4) Uani d . 1
H H33 0.3514 0.6053 0.0769 0.045 Uiso calc R 1
C C34 0.5026(4) 0.6193(2) 0.03050(5) 0.0512(6) Uani d . 1
H H34 0.3903 0.6181 0.0155 0.061 Uiso calc R 1
C C35 0.6872(4) 0.6287(2) 0.01612(5) 0.0568(7) Uani d . 1
H H35 0.7023 0.633 -0.0088 0.068 Uiso calc R 1
C C36 0.8492(4) 0.6317(3) 0.03738(6) 0.0606(7) Uani d . 1
H H36 0.9764 0.639 0.0272 0.073 Uiso calc R 1
C C37 0.8293(3) 0.6243(2) 0.07390(5) 0.0453(5) Uani d . 1
H H37 0.9425 0.6268 0.0887 0.054 Uiso calc R 1
O O1 0.44441(16) 0.58696(10) 0.13894(3) 0.0235(2) Uani d . 1
O O2 0.76870(18) 0.61892(13) 0.14734(3) 0.0347(3) Uani d . 1

loop_
_atom_site_aniso_label
_atom_site_aniso_U_11
_atom_site_aniso_U_22
_atom_site_aniso_U_33
_atom_site_aniso_U_12
_atom_site_aniso_U_13
_atom_site_aniso_U_23
C1 0.0240(7) 0.0177(7) 0.0191(6) 0.0020(6) -0.0008(5) 0.0007(5)
C2 0.0248(7) 0.0197(7) 0.0191(6) 0.0006(6) 0.0001(6) 0.0023(5)
C3 0.0221(7) 0.0217(8) 0.0153(6) -0.0020(6) -0.0002(5) -0.0010(5)
C4 0.0212(7) 0.0191(7) 0.0180(6) -0.0021(6) -0.0002(5) -0.0031(5)
C5 0.0187(6) 0.0157(7) 0.0179(6) -0.0004(6) -0.0027(5) -0.0020(5)
C6 0.0291(8) 0.0159(7) 0.0209(6) 0.0006(6) -0.0025(6) -0.0018(6)
C7 0.0298(7) 0.0145(7) 0.0192(6) 0.0052(6) -0.0012(6) -0.0002(5)
C8 0.0189(6) 0.0163(7) 0.0181(6) 0.0011(6) -0.0006(5) -0.0001(5)
C9 0.0180(6) 0.0148(7) 0.0181(6) 0.0018(5) -0.0013(5) -0.0001(5)
C10 0.0167(6) 0.0169(7) 0.0178(6) 0.0005(5) -0.0019(5) 0.0001(5)
C11 0.0233(7) 0.0209(8) 0.0203(6) 0.0072(6) -0.0021(5) -0.0016(6)
C12 0.0237(7) 0.0193(7) 0.0204(6) 0.0051(6) 0.0014(6) -0.0016(6)
C13 0.0202(7) 0.0182(7) 0.0179(6) 0.0009(6) 0.0008(5) -0.0010(5)
C14 0.0202(6) 0.0179(7) 0.0174(6) 0.0030(6) -0.0011(5) -0.0002(5)
C15 0.0365(9) 0.0190(8) 0.0218(7) 0.0067(7) -0.0029(6) 0.0009(6)
C16 0.0376(9) 0.0226(8) 0.0202(6) 0.0075(7) -0.0029(6) 0.0030(6)
C17 0.0316(8) 0.0271(9) 0.0181(6) 0.0015(7) 0.0011(6) 0.0025(6)
C18 0.0262(7) 0.0222(8) 0.0174(6) 0.0038(6) 0.0014(5) -0.0015(6)
C19 0.0337(8) 0.0251(8) 0.0181(6) -0.0015(7) -0.0007(6) -0.0001(6)
C20 0.0357(9) 0.0308(9) 0.0205(7) -0.0011(8) -0.0021(6) -0.0037(7)
C21 0.0419(10) 0.0373(10) 0.0190(7) 0.0035(9) -0.0047(7) -0.0015(7)
C22 0.0456(10) 0.0335(10) 0.0174(7) 0.0026(9) 0.0008(7) 0.0033(7)
C23 0.0276(8) 0.0232(8) 0.0250(7) 0.0022(7) 0.0020(6) -0.0063(6)
C24 0.0296(8) 0.0275(9) 0.0212(7) -0.0087(7) -0.0030(6) -0.0037(6)
C25 0.0192(7) 0.0293(9) 0.0221(6) -0.0012(7) -0.0033(5) 0.0003(6)
C26 0.0230(7) 0.0232(8) 0.0250(7) -0.0048(6) -0.0007(6) 0.0016(6)
C27 0.0184(7) 0.0313(9) 0.0231(7) 0.0006(6) -0.0013(5) -0.0034(6)
C28 0.0382(10) 0.0400(11) 0.0292(8) -0.0059(9) 0.0060(7) 0.0043(8)
C29 0.0477(11) 0.0464(12) 0.0300(8) -0.0126(10) -0.0058(8) -0.0055(8)
C30 0.0543(12) 0.0344(11) 0.0262(8) 0.0039(9) 0.0033(8) -0.0074(7)
C31 0.0271(7) 0.0209(8) 0.0237(7) -0.0007(6) 0.0026(6) -0.0002(6)
C32 0.0348(9) 0.0249(9) 0.0231(7) -0.0010(7) 0.0058(6) -0.0015(6)
C33 0.0438(10) 0.0420(11) 0.0259(8) -0.0023(9) 0.0004(8) 0.0004(8)
C34 0.0677(15) 0.0616(15) 0.0241(9) -0.0036(13) -0.0045(9) 0.0006(9)
C35 0.0844(18) 0.0630(16) 0.0230(8) -0.0084(15) 0.0123(10) -0.0023(9)
C36 0.0609(15) 0.084(2) 0.0368(11) -0.0104(15) 0.0248(11) -0.0063(12)
C37 0.0403(11) 0.0625(15) 0.0330(9) -0.0056(11) 0.0109(8) -0.0052(10)
O1 0.0251(5) 0.0282(6) 0.0173(5) -0.0031(5) 0.0005(4) -0.0006(4)
O2 0.0251(6) 0.0501(8) 0.0287(6) -0.0051(6) 0.0000(5) 0.0000(6)

loop_
_atom_type_symbol
_atom_type_description
_atom_type_scat_dispersion_real
_atom_type_scat_dispersion_imag
_atom_type_scat_source
C C 0.0033 0 'International Tables Vol C Tables 4.2.6.8 and 6.1.1.4'
H H 0 0 'International Tables Vol C Tables 4.2.6.8 and 6.1.1.4'
O O 0.0106 0 'International Tables Vol C Tables 4.2.6.8 and 6.1.1.4'

loop_
_exptl_crystal_face_index_h
_exptl_crystal_face_index_k
_exptl_crystal_face_index_l
_exptl_crystal_face_perp_dist
0.00 0.00 -1.00 0.0800
0.00 0.00 1.00 0.0800
0.00 -1.00 0.00 0.2800
0.00 1.00 0.00 0.2800
1.00 0.00 0.00 0.3200
-1.00 0.00 0.00 0.3200

loop_
_geom_angle_atom_site_label_1
_geom_angle_atom_site_label_2
_geom_angle_atom_site_label_3
_geom_angle
C2 C1 C10 113.70(12)
C2 C1 H1A 108.8
C10 C1 H1A 108.8
C2 C1 H1B 108.8
C10 C1 H1B 108.8
H1A C1 H1B 107.7
C3 C2 C1 108.94(12)
C3 C2 H2A 109.9
C1 C2 H2A 109.9
C3 C2 H2B 109.9
C1 C2 H2B 109.9
H2A C2 H2B 108.3
O1 C3 C2 107.92(12)
O1 C3 C4 110.32(12)
C2 C3 C4 113.58(12)
O1 C3 H3 108.3
C2 C3 H3 108.3
C4 C3 H3 108.3
C24 C4 C3 112.42(13)
C24 C4 C23 107.79(12)
C3 C4 C23 108.01(12)
C24 C4 C5 115.15(12)
C3 C4 C5 104.71(11)
C23 C4 C5 108.51(12)
C6 C5 C10 109.68(12)
C6 C5 C4 115.05(12)
C10 C5 C4 117.63(12)
C6 C5 H5 104.3
C10 C5 H5 104.3
C4 C5 H5 104.3
C5 C6 C7 109.14(12)
C5 C6 H6A 109.9
C7 C6 H6A 109.9
C5 C6 H6B 109.9
C7 C6 H6B 109.9
H6A C6 H6B 108.3
C6 C7 C8 113.66(12)
C6 C7 H7A 108.8
C8 C7 H7A 108.8
C6 C7 H7B 108.8
C8 C7 H7B 108.8
H7A C7 H7B 107.7
C26 C8 C7 106.90(12)
C26 C8 C9 110.91(12)
C7 C8 C9 111.46(11)
C26 C8 C14 110.37(11)
C7 C8 C14 110.87(11)
C9 C8 C14 106.38(11)
C11 C9 C8 109.33(11)
C11 C9 C10 113.69(11)
C8 C9 C10 118.36(12)
C11 C9 H9 104.7
C8 C9 H9 104.7
C10 C9 H9 104.7
C1 C10 C25 107.07(13)
C1 C10 C5 108.87(12)
C25 C10 C5 114.00(12)
C1 C10 C9 107.02(12)
C25 C10 C9 114.00(11)
C5 C10 C9 105.61(11)
C12 C11 C9 112.99(12)
C12 C11 H11A 109
C9 C11 H11A 109
C12 C11 H11B 109
C9 C11 H11B 109
H11A C11 H11B 107.8
C13 C12 C11 125.41(14)
C13 C12 H12 117.3
C11 C12 H12 117.3
C12 C13 C18 118.82(14)
C12 C13 C14 121.21(13)
C18 C13 C14 119.78(13)
C13 C14 C15 110.97(12)
C13 C14 C27 107.47(13)
C15 C14 C27 107.19(12)
C13 C14 C8 109.38(12)
C15 C14 C8 110.32(12)
C27 C14 C8 111.47(11)
C16 C15 C14 114.33(13)
C16 C15 H15A 108.7
C14 C15 H15A 108.7
C16 C15 H15B 108.7
C14 C15 H15B 108.7
H15A C15 H15B 107.6
C15 C16 C17 112.65(13)
C15 C16 H16A 109.1
C17 C16 H16A 109.1
C15 C16 H16B 109.1
C17 C16 H16B 109.1
H16A C16 H16B 107.8
C28 C17 C16 110.18(15)
C28 C17 C18 109.57(14)
C16 C17 C18 108.84(12)
C28 C17 C22 107.88(14)
C16 C17 C22 110.60(14)
C18 C17 C22 109.76(14)
C13 C18 C19 110.72(12)
C13 C18 C17 112.31(13)
C19 C18 C17 113.01(13)
C13 C18 H18 106.8
C19 C18 H18 106.8
C17 C18 H18 106.8
C20 C19 C18 114.93(13)
C20 C19 H19A 108.5
C18 C19 H19A 108.5
C20 C19 H19B 108.5
C18 C19 H19B 108.5
H19A C19 H19B 107.5
C30 C20 C29 108.24(16)
C30 C20 C21 111.43(15)
C29 C20 C21 109.93(16)
C30 C20 C19 111.15(15)
C29 C20 C19 108.37(14)
C21 C20 C19 107.69(14)
C22 C21 C20 113.31(15)
C22 C21 H21A 108.9
C20 C21 H21A 108.9
C22 C21 H21B 108.9
C20 C21 H21B 108.9
H21A C21 H21B 107.7
C21 C22 C17 115.29(14)
C21 C22 H22A 108.5
C17 C22 H22A 108.5
C21 C22 H22B 108.5
C17 C22 H22B 108.5
H22A C22 H22B 107.5
C4 C23 H23A 109.5
C4 C23 H23B 109.5
H23A C23 H23B 109.5
C4 C23 H23C 109.5
H23A C23 H23C 109.5
H23B C23 H23C 109.5
C4 C24 H24A 109.5
C4 C24 H24B 109.5
H24A C24 H24B 109.5
C4 C24 H24C 109.5
H24A C24 H24C 109.5
H24B C24 H24C 109.5
C10 C25 H25A 109.5
C10 C25 H25B 109.5
H25A C25 H25B 109.5
C10 C25 H25C 109.5
H25A C25 H25C 109.5
H25B C25 H25C 109.5
C8 C26 H26A 109.5
C8 C26 H26B 109.5
H26A C26 H26B 109.5
C8 C26 H26C 109.5
H26A C26 H26C 109.5
H26B C26 H26C 109.5
C14 C27 H27A 109.5
C14 C27 H27B 109.5
H27A C27 H27B 109.5
C14 C27 H27C 109.5
H27A C27 H27C 109.5
H27B C27 H27C 109.5
C17 C28 H28A 109.5
C17 C28 H28B 109.5
H28A C28 H28B 109.5
C17 C28 H28C 109.5
H28A C28 H28C 109.5
H28B C28 H28C 109.5
C20 C29 H29A 109.5
C20 C29 H29B 109.5
H29A C29 H29B 109.5
C20 C29 H29C 109.5
H29A C29 H29C 109.5
H29B C29 H29C 109.5
C20 C30 H30A 109.5
C20 C30 H30B 109.5
H30A C30 H30B 109.5
C20 C30 H30C 109.5
H30A C30 H30C 109.5
H30B C30 H30C 109.5
O2 C31 O1 124.94(14)
O2 C31 C32 123.02(15)
O1 C31 C32 112.04(14)
C33 C32 C37 119.60(16)
C33 C32 C31 122.59(16)
C37 C32 C31 117.77(16)
C32 C33 C34 119.8(2)
C32 C33 H33 120.1
C34 C33 H33 120.1
C35 C34 C33 120.2(2)
C35 C34 H34 119.9
C33 C34 H34 119.9
C36 C35 C34 120.37(18)
C36 C35 H35 119.8
C34 C35 H35 119.8
C35 C36 C37 120.4(2)
C35 C36 H36 119.8
C37 C36 H36 119.8
C32 C37 C36 119.6(2)
C32 C37 H37 120.2
C36 C37 H37 120.2
C31 O1 C3 117.01(12)

loop_
_geom_bond_atom_site_label_1
_geom_bond_atom_site_label_2
_geom_bond_distance
C1 C2 1.5335(19)
C1 C10 1.546(2)
C1 H1A 0.99
C1 H1B 0.99
C2 C3 1.508(2)
C2 H2A 0.99
C2 H2B 0.99
C3 O1 1.4652(16)
C3 C4 1.536(2)
C3 H3 1
C4 C24 1.533(2)
C4 C23 1.539(2)
C4 C5 1.5626(18)
C5 C6 1.531(2)
C5 C10 1.554(2)
C5 H5 1
C6 C7 1.5318(19)
C6 H6A 0.99
C6 H6B 0.99
C7 C8 1.547(2)
C7 H7A 0.99
C7 H7B 0.99
C8 C26 1.541(2)
C8 C9 1.562(2)
C8 C14 1.5877(19)
C9 C11 1.535(2)
C9 C10 1.5719(18)
C9 H9 1
C10 C25 1.547(2)
C11 C12 1.4967(19)
C11 H11A 0.99
C11 H11B 0.99
C12 C13 1.333(2)
C12 H12 0.95
C13 C18 1.5256(19)
C13 C14 1.531(2)
C14 C15 1.552(2)
C14 C27 1.558(2)
C15 C16 1.532(2)
C15 H15A 0.99
C15 H15B 0.99
C16 C17 1.538(2)
C16 H16A 0.99
C16 H16B 0.99
C17 C28 1.529(3)
C17 C18 1.543(2)
C17 C22 1.544(2)
C18 C19 1.540(2)
C18 H18 1
C19 C20 1.538(2)
C19 H19A 0.99
C19 H19B 0.99
C20 C30 1.526(3)
C20 C29 1.528(3)
C20 C21 1.534(3)
C21 C22 1.521(3)
C21 H21A 0.99
C21 H21B 0.99
C22 H22A 0.99
C22 H22B 0.99
C23 H23A 0.98
C23 H23B 0.98
C23 H23C 0.98
C24 H24A 0.98
C24 H24B 0.98
C24 H24C 0.98
C25 H25A 0.98
C25 H25B 0.98
C25 H25C 0.98
C26 H26A 0.98
C26 H26B 0.98
C26 H26C 0.98
C27 H27A 0.98
C27 H27B 0.98
C27 H27C 0.98
C28 H28A 0.98
C28 H28B 0.98
C28 H28C 0.98
C29 H29A 0.98
C29 H29B 0.98
C29 H29C 0.98
C30 H30A 0.98
C30 H30B 0.98
C30 H30C 0.98
C31 O2 1.204(2)
C31 O1 1.341(2)
C31 C32 1.496(2)
C32 C33 1.385(3)
C32 C37 1.387(3)
C33 C34 1.390(2)
C33 H33 0.95
C34 C35 1.371(4)
C34 H34 0.95
C35 C36 1.363(4)
C35 H35 0.95
C36 C37 1.391(3)
C36 H36 0.95
C37 H37 0.95

loop_
_geom_hbond_atom_site_label_D
_geom_hbond_atom_site_label_H
_geom_hbond_atom_site_label_A
_geom_hbond_distance_DH
_geom_hbond_distance_HA
_geom_hbond_distance_DA
_geom_hbond_angle_DHA
C3 H3 O2 1.00 2.26 2.7148(19) 106.4
C23 H23C O1 0.98 2.54 2.933(2) 103.5

loop_
_geom_torsion_atom_site_label_1
_geom_torsion_atom_site_label_2
_geom_torsion_atom_site_label_3
_geom_torsion_atom_site_label_4
_geom_torsion
C10 C1 C2 C3 -56.44(17)
C1 C2 C3 O1 -173.90(12)
C1 C2 C3 C4 63.46(16)
O1 C3 C4 C24 -55.10(16)
C2 C3 C4 C24 66.20(16)
O1 C3 C4 C23 63.70(15)
C2 C3 C4 C23 -175.00(12)
O1 C3 C4 C5 179.20(11)
C2 C3 C4 C5 -59.50(15)
C24 C4 C5 C6 60.88(18)
C3 C4 C5 C6 -175.15(12)
C23 C4 C5 C6 -60.00(16)
C24 C4 C5 C10 -70.76(17)
C3 C4 C5 C10 53.22(16)
C23 C4 C5 C10 168.37(13)
C10 C5 C6 C7 -68.60(15)
C4 C5 C6 C7 156.08(12)
C5 C6 C7 C8 57.32(17)
C6 C7 C8 C26 78.92(15)
C6 C7 C8 C9 -42.43(17)
C6 C7 C8 C14 -160.73(13)
C26 C8 C9 C11 53.90(15)
C7 C8 C9 C11 172.89(12)
C14 C8 C9 C11 -66.14(14)
C26 C8 C9 C10 -78.43(15)
C7 C8 C9 C10 40.56(17)
C14 C8 C9 C10 161.53(12)
C2 C1 C10 C25 -75.01(15)
C2 C1 C10 C5 48.67(16)
C2 C1 C10 C9 162.37(12)
C6 C5 C10 C1 176.78(11)
C4 C5 C10 C1 -49.20(16)
C6 C5 C10 C25 -63.77(15)
C4 C5 C10 C25 70.26(17)
C6 C5 C10 C9 62.16(14)
C4 C5 C10 C9 -163.82(12)
C11 C9 C10 C1 63.99(15)
C8 C9 C10 C1 -165.63(12)
C11 C9 C10 C25 -54.20(18)
C8 C9 C10 C25 76.17(17)
C11 C9 C10 C5 179.88(12)
C8 C9 C10 C5 -49.74(16)
C8 C9 C11 C12 42.11(17)
C10 C9 C11 C12 176.84(13)
C9 C11 C12 C13 -8.9(2)
C11 C12 C13 C18 175.42(15)
C11 C12 C13 C14 0.4(2)
C12 C13 C14 C15 -147.13(15)
C18 C13 C14 C15 37.92(19)
C12 C13 C14 C27 95.96(17)
C18 C13 C14 C27 -78.98(16)
C12 C13 C14 C8 -25.20(19)
C18 C13 C14 C8 159.86(13)
C26 C8 C14 C13 -63.91(15)
C7 C8 C14 C13 177.83(12)
C9 C8 C14 C13 56.48(14)
C26 C8 C14 C15 58.41(16)
C7 C8 C14 C15 -59.85(16)
C9 C8 C14 C15 178.81(12)
C26 C8 C14 C27 177.38(13)
C7 C8 C14 C27 59.12(16)
C9 C8 C14 C27 -62.22(15)
C13 C14 C15 C16 -41.70(19)
C27 C14 C15 C16 75.37(17)
C8 C14 C15 C16 -163.09(14)
C14 C15 C16 C17 55.2(2)
C15 C16 C17 C28 60.95(18)
C15 C16 C17 C18 -59.21(19)
C15 C16 C17 C22 -179.86(14)
C12 C13 C18 C19 -92.59(17)
C14 C13 C18 C19 82.48(17)
C12 C13 C18 C17 140.04(15)
C14 C13 C18 C17 -44.89(19)
C28 C17 C18 C13 -67.93(17)
C16 C17 C18 C13 52.61(17)
C22 C17 C18 C13 173.78(14)
C28 C17 C18 C19 165.93(14)
C16 C17 C18 C19 -73.53(16)
C22 C17 C18 C19 47.64(18)
C13 C18 C19 C20 179.30(14)
C17 C18 C19 C20 -53.72(19)
C18 C19 C20 C30 -67.9(2)
C18 C19 C20 C29 173.33(16)
C18 C19 C20 C21 54.5(2)
C30 C20 C21 C22 68.38(19)
C29 C20 C21 C22 -171.62(15)
C19 C20 C21 C22 -53.75(19)
C20 C21 C22 C17 54.3(2)
C28 C17 C22 C21 -168.41(16)
C16 C17 C22 C21 71.0(2)
C18 C17 C22 C21 -49.1(2)
O2 C31 C32 C33 -172.78(19)
O1 C31 C32 C33 7.4(3)
O2 C31 C32 C37 5.2(3)
O1 C31 C32 C37 -174.68(19)
C37 C32 C33 C34 1.0(3)
C31 C32 C33 C34 179.0(2)
C32 C33 C34 C35 -0.1(4)
C33 C34 C35 C36 -0.7(4)
C34 C35 C36 C37 0.6(4)
C33 C32 C37 C36 -1.1(4)
C31 C32 C37 C36 -179.2(2)
C35 C36 C37 C32 0.3(4)
O2 C31 O1 C3 2.1(3)
C32 C31 O1 C3 -178.04(13)
C2 C3 O1 C31 126.23(15)
C4 C3 O1 C31 -109.16(15)

loop_
_cod_related_entry_id
_cod_related_entry_database
_cod_related_entry_code
1 ChemSpider 21184968
